data_1564984
loop_
_publ_author_name
'Lozan, Vasile'
'Makhloufi, Gamall'
'Druta, Vadim'
'Bourosh, Paulina'
'Kravtsov, Victor Ch.'
'Marangoci, Narcisa'
'Heering, Christian'
'Janiak, Christoph'

_publ_section_title
;
 Synthesis and structure of zinc(II) and cobalt(II) coordination polymers
 involving the elongated 2&#x2032;,3&#x2032;,5&#x2032;,6&#x2032;
 tetramethylterphenyl-4, 4&#x2033;-dicarboxylate ligand
;
_journal_name_full 'Inorganica Chimica Acta'
_journal_page_first 119500
_journal_paper_doi 10.1016/j.ica.2020.119500
_journal_volume 506
_journal_year 2020
_chemical_formula_moiety '2(C29 H31 Co N O5), 2(C5 H11 N O)'
_chemical_formula_sum 'C68 H84 Co2 N4 O12'
_chemical_formula_weight 1267.25
_space_group_crystal_system monoclinic
_space_group_IT_number 15
_space_group_name_Hall '-C 2yc'
_space_group_name_H-M_alt 'C 1 2/c 1'
_atom_sites_solution_hydrogens geom
_audit_creation_method SHELXL-2014
_cell_angle_alpha 90
_cell_angle_beta 108.867(10)
_cell_angle_gamma 90
_cell_formula_units_Z 4
_cell_length_a 19.869(3)
_cell_length_b 19.466(3)
_cell_length_c 17.999(3)
_cell_measurement_reflns_used 4283
_cell_measurement_temperature 95(2)
_cell_measurement_theta_max 65.68
_cell_measurement_theta_min 2.59
_cell_volume 6587.4(18)
_computing_cell_refinement 'SAINT (Bruker, 2015)'
_computing_data_collection 'APEX2 (Bruker, 2014)'
_computing_data_reduction 'SAINT (Bruker, 2015)'
_computing_molecular_graphics 'DIAMOND 3.2 (Crystal Impact, 2015)'
_computing_structure_refinement 'SHELXL-2014 (Sheldrick, 2008)'
_computing_structure_solution 'SHELXL-2014 (Sheldrick, 2008)'
_diffrn_ambient_temperature 95(2)
_diffrn_measured_fraction_theta_full 0.802
_diffrn_measured_fraction_theta_max 0.840
_diffrn_measurement_device_type 'Bruker Kappa APEX-II CCD area detector'
_diffrn_measurement_method '\w scans, \p scans'
_diffrn_radiation_monochromator 'multilayer mirror'
_diffrn_radiation_source 'microfocus sealed tube'
_diffrn_radiation_type CuK\a
_diffrn_radiation_wavelength 1.54178
_diffrn_reflns_av_R_equivalents 0.0502
_diffrn_reflns_av_unetI/netI 0.0804
_diffrn_reflns_Laue_measured_fraction_full 0.802
_diffrn_reflns_Laue_measured_fraction_max 0.840
_diffrn_reflns_limit_h_max 23
_diffrn_reflns_limit_h_min -22
_diffrn_reflns_limit_k_max 10
_diffrn_reflns_limit_k_min -22
_diffrn_reflns_limit_l_max 18
_diffrn_reflns_limit_l_min -21
_diffrn_reflns_number 8144
_diffrn_reflns_point_group_measured_fraction_full 0.802
_diffrn_reflns_point_group_measured_fraction_max 0.840
_diffrn_reflns_theta_full 67.679
_diffrn_reflns_theta_max 65.679
_diffrn_reflns_theta_min 3.268
_exptl_absorpt_coefficient_mu 4.451
_exptl_absorpt_correction_T_max 0.7527
_exptl_absorpt_correction_T_min 0.3916
_exptl_absorpt_correction_type multi-scan
_exptl_absorpt_process_details '(<i>SADABS</i>; Krause, 2015)'
_exptl_crystal_colour pink
_exptl_crystal_density_diffrn 1.278
_exptl_crystal_description needles
_exptl_crystal_F_000 2680
_exptl_crystal_size_max 0.172
_exptl_crystal_size_mid 0.065
_exptl_crystal_size_min 0.043
_refine_diff_density_max 0.615
_refine_diff_density_min -0.647
_refine_diff_density_rms 0.105
_refine_ls_extinction_coef .
_refine_ls_extinction_method none
_refine_ls_goodness_of_fit_ref 1.292
_refine_ls_hydrogen_treatment constr
_refine_ls_matrix_type full
_refine_ls_number_parameters 419
_refine_ls_number_reflns 4789
_refine_ls_number_restraints 49
_refine_ls_restrained_S_all 1.291
_refine_ls_R_factor_all 0.1241
_refine_ls_R_factor_gt 0.0953
_refine_ls_shift/su_max 0.000
_refine_ls_shift/su_mean 0.000
_refine_ls_structure_factor_coef Fsqd
_refine_ls_weighting_details 'w=1/[\s^2^(Fo^2^)+(0.0540P)^2^+99.5360P] where P=(Fo^2^+2Fc^2^)/3'
_refine_ls_weighting_scheme calc
_refine_ls_wR_factor_gt 0.2530
_refine_ls_wR_factor_ref 0.2731
_reflns_Friedel_coverage 0.000
_reflns_Friedel_fraction_full .
_reflns_Friedel_fraction_max .
_reflns_number_gt 3630
_reflns_number_total 4789
_reflns_threshold_expression 'I > 2\s(I)'
_cod_data_source_file comp4_VL_Co4CH3fin-new.cif
_cod_data_source_block VL_Co4CH3
_cod_original_sg_symbol_H-M 'C 2/c'
_cod_database_code 1564984
_shelx_space_group_comment
;
The symmetry employed for this shelxl refinement is uniquely defined
by the following loop, which should always be used as a source of
symmetry information in preference to the above space-group names.
They are only intended as comments.
;
_shelx_estimated_absorpt_t_min 0.515
_shelx_estimated_absorpt_t_max 0.832
_shelxl_version_number 2014-3

loop_
_space_group_symop_operation_xyz
'x, y, z'
'-x, y, -z+1/2'
'x+1/2, y+1/2, z'
'-x+1/2, y+1/2, -z+1/2'
'-x, -y, -z'
'x, -y, z-1/2'
'-x+1/2, -y+1/2, -z'
'x+1/2, -y+1/2, z-1/2'

loop_
_atom_site_label
_atom_site_type_symbol
_atom_site_fract_x
_atom_site_fract_y
_atom_site_fract_z
_atom_site_U_iso_or_equiv
_atom_site_adp_type
_atom_site_occupancy
_atom_site_site_symmetry_order
_atom_site_calc_flag
_atom_site_refinement_flags_posn
_atom_site_refinement_flags_adp
_atom_site_refinement_flags_occupancy
_atom_site_disorder_assembly
_atom_site_disorder_group
Co1 Co 0.99279(6) 0.10925(6) 0.82544(8) 0.0199(4) Uani 1 1 d . . . . .
O1A O 0.8869(3) 0.1033(3) 0.7545(4) 0.0343(15) Uani 1 1 d . . . . .
O2A O 0.9004(3) 0.1106(3) 0.6368(4) 0.0372(16) Uani 1 1 d . . . . .
C1A C 0.8645(4) 0.1023(4) 0.6815(6) 0.032(2) Uani 1 1 d . . . . .
C2A C 0.7863(4) 0.0858(4) 0.6421(5) 0.0262(19) Uani 1 1 d . . . . .
C3A C 0.7436(5) 0.0684(6) 0.6864(5) 0.042(2) Uani 1 1 d . U . . .
H3AA H 0.7630 0.0692 0.7420 0.050 Uiso 1 1 calc R U . . .
C4A C 0.6738(5) 0.0501(6) 0.6516(6) 0.047(3) Uani 1 1 d . . . . .
H4AA H 0.6453 0.0389 0.6833 0.056 Uiso 1 1 calc R U . . .
C5A C 0.6445(4) 0.0476(5) 0.5703(5) 0.028(2) Uani 1 1 d . . . . .
C6A C 0.6863(4) 0.0680(5) 0.5260(6) 0.032(2) Uani 1 1 d . . . . .
H6AA H 0.6663 0.0695 0.4704 0.039 Uiso 1 1 calc R U . . .
C7A C 0.7571(4) 0.0861(4) 0.5615(6) 0.031(2) Uani 1 1 d . . . . .
H7AA H 0.7855 0.0988 0.5302 0.037 Uiso 1 1 calc R U . . .
C8A C 0.5692(4) 0.0230(5) 0.5329(5) 0.0243(18) Uani 1 1 d . . . . .
C9A C 0.5131(4) 0.0685(4) 0.5247(5) 0.0229(18) Uani 1 1 d . U . . .
C10A C 0.5573(4) -0.0454(4) 0.5096(5) 0.028(2) Uani 1 1 d . . . . .
C11A C 0.5265(5) 0.1423(5) 0.5476(5) 0.033(2) Uani 1 1 d . . . . .
H11A H 0.4947 0.1713 0.5066 0.049 Uiso 1 1 calc R U . . .
H11B H 0.5761 0.1538 0.5537 0.049 Uiso 1 1 calc R U . . .
H11C H 0.5176 0.1502 0.5973 0.049 Uiso 1 1 calc R U . . .
C12A C 0.6182(4) -0.0953(5) 0.5214(6) 0.035(2) Uani 1 1 d . . . . .
H12A H 0.6634 -0.0703 0.5392 0.053 Uiso 1 1 calc R U . . .
H12B H 0.6136 -0.1186 0.4717 0.053 Uiso 1 1 calc R U . . .
H12C H 0.6172 -0.1295 0.5610 0.053 Uiso 1 1 calc R U . . .
O1B O 0.9866(3) 0.2114(3) 0.8060(4) 0.0324(15) Uani 1 1 d . . . . .
O2B O 1.0051(3) 1.0068(3) 0.6892(4) 0.0378(16) Uani 1 1 d . . . . .
C1B C 1.0000 0.2400(6) 0.7500 0.028(3) Uani 1 2 d S T P . .
C2B C 1.0000 0.3181(6) 0.7500 0.023(2) Uani 1 2 d S T P . .
C3B C 0.9917(5) 0.3535(4) 0.8119(6) 0.033(2) Uani 1 1 d . . . . .
H3BA H 0.9855 0.3290 0.8549 0.040 Uiso 1 1 calc R U . . .
C4B C 0.9921(5) 0.4249(4) 0.8130(6) 0.033(2) Uani 1 1 d . . . . .
H4BA H 0.9869 0.4489 0.8568 0.040 Uiso 1 1 calc R U . . .
C5B C 1.0000 0.4608(6) 0.7500 0.029(3) Uani 1 2 d S T P . .
C6B C 1.0000 0.5368(6) 0.7500 0.024(3) Uani 1 2 d S TU P . .
C7B C 1.0635(4) 0.5734(4) 0.7857(5) 0.0244(18) Uani 1 1 d . U . . .
C8B C 1.0642(4) 0.6447(4) 0.7847(5) 0.0268(19) Uani 1 1 d . . . . .
C9B C 1.0000 0.6800(6) 0.7500 0.031(3) Uani 1 2 d S T P . .
C10B C 1.1313(4) 0.5340(4) 0.8288(6) 0.032(2) Uani 1 1 d . . . . .
H10B H 1.1711 0.5526 0.8143 0.047 Uiso 1 1 calc R U . . .
H10C H 1.1248 0.4853 0.8143 0.047 Uiso 1 1 calc R U . . .
H10D H 1.1414 0.5386 0.8856 0.047 Uiso 1 1 calc R U . . .
C11B C 1.1337(4) 0.6833(4) 0.8199(6) 0.037(2) Uani 1 1 d . . . . .
H11D H 1.1678 0.6686 0.7941 0.055 Uiso 1 1 calc R U . . .
H11E H 1.1530 0.6733 0.8763 0.055 Uiso 1 1 calc R U . . .
H11F H 1.1252 0.7327 0.8122 0.055 Uiso 1 1 calc R U . . .
C12B C 1.0000 0.7571(6) 0.7500 0.029(3) Uani 1 2 d S T P . .
C13B C 0.9899(5) 0.7933(4) 0.8111(6) 0.039(2) Uani 1 1 d . . . . .
H13A H 0.9824 0.7690 0.8534 0.046 Uiso 1 1 calc R U . . .
C14B C 0.9905(5) 0.8645(4) 0.8122(6) 0.037(2) Uani 1 1 d . . . . .
H14A H 0.9844 0.8886 0.8555 0.045 Uiso 1 1 calc R U . . .
C15B C 1.0000 0.9004(6) 0.7500 0.031(3) Uani 1 2 d S T P . .
C16B C 1.0000 0.9789(6) 0.7500 0.033(3) Uani 1 2 d S T P . .
O1C O 0.9678(3) 0.1026(3) 0.9252(4) 0.0324(14) Uani 1 1 d . . . . .
N1C N 0.8755(4) 0.0942(4) 0.9711(5) 0.0345(18) Uani 1 1 d . . . . .
C1C C 0.9115(4) 0.1268(5) 0.9317(6) 0.033(2) Uani 1 1 d . . . . .
H1CA H 0.8943 0.1696 0.9077 0.040 Uiso 1 1 calc R U . . .
C2C C 0.8985(5) 0.0268(5) 1.0061(6) 0.040(2) Uani 1 1 d . . . . .
H2CA H 0.8781 0.0181 1.0486 0.048 Uiso 1 1 calc R U . . .
H2CB H 0.9510 0.0259 1.0291 0.048 Uiso 1 1 calc R U . . .
C3C C 0.8743(6) -0.0292(6) 0.9438(7) 0.051(3) Uani 1 1 d . . . . .
H3CA H 0.8900 -0.0741 0.9679 0.076 Uiso 1 1 calc R U . . .
H3CB H 0.8223 -0.0286 0.9216 0.076 Uiso 1 1 calc R U . . .
H3CC H 0.8950 -0.0208 0.9021 0.076 Uiso 1 1 calc R U . . .
C4C C 0.8083(5) 0.1237(6) 0.9762(7) 0.048(3) Uani 1 1 d . . . . .
H4CA H 0.7713 0.0875 0.9639 0.058 Uiso 1 1 calc R U . . .
H4CB H 0.7919 0.1606 0.9366 0.058 Uiso 1 1 calc R U . . .
C5C C 0.8170(7) 0.1523(9) 1.0554(10) 0.097(6) Uani 1 1 d . . . . .
H5CA H 0.7718 0.1722 1.0558 0.146 Uiso 1 1 calc R U . . .
H5CB H 0.8537 0.1880 1.0679 0.146 Uiso 1 1 calc R U . . .
H5CC H 0.8311 0.1155 1.0945 0.146 Uiso 1 1 calc R U . . .
O1D O 0.6886(5) 0.7640(4) 0.6474(6) 0.072(3) Uani 1 1 d . . . . .
N1D N 0.7161(6) 0.8006(5) 0.7725(7) 0.074(3) Uani 1 1 d . . . . .
C1D C 0.6859(6) 0.7599(6) 0.7137(9) 0.057(3) Uani 1 1 d . . . . .
H1D H 0.6589 0.7230 0.7239 0.069 Uiso 1 1 calc R U . . .
C2D C 0.7124(12) 0.7886(10) 0.8552(11) 0.116(6) Uani 1 1 d . U . . .
H2DA H 0.6945 0.8303 0.8741 0.139 Uiso 1 1 calc R U . . .
H2DB H 0.6795 0.7502 0.8545 0.139 Uiso 1 1 calc R U . . .
C3D C 0.7865(15) 0.7716(11) 0.9087(13) 0.176(12) Uani 1 1 d . U . . .
H3DA H 0.7850 0.7616 0.9616 0.263 Uiso 1 1 calc R U . . .
H3DB H 0.8180 0.8107 0.9110 0.263 Uiso 1 1 calc R U . . .
H3DC H 0.8044 0.7313 0.8884 0.263 Uiso 1 1 calc R U . . .
C4D C 0.7275(10) 0.8702(10) 0.7539(12) 0.044(7) Uani 0.54(3) 1 d . U P A 1
H4DA H 0.7205 0.9019 0.7938 0.052 Uiso 0.54(3) 1 calc R U P A 1
H4DB H 0.6940 0.8830 0.7019 0.052 Uiso 0.54(3) 1 calc R U P A 1
C5D C 0.8032(14) 0.8738(15) 0.7534(16) 0.056(7) Uani 0.54(3) 1 d . U P A 1
H5DA H 0.8154 0.9216 0.7463 0.084 Uiso 0.54(3) 1 calc R U P A 1
H5DB H 0.8081 0.8458 0.7102 0.084 Uiso 0.54(3) 1 calc R U P A 1
H5DC H 0.8354 0.8564 0.8034 0.084 Uiso 0.54(3) 1 calc R U P A 1
C4E C 0.7901(14) 0.8365(17) 0.7675(18) 0.054(8) Uani 0.46(3) 1 d . U P A 2
H4EA H 0.8281 0.8342 0.8190 0.065 Uiso 0.46(3) 1 calc R U P A 2
H4EB H 0.8067 0.8129 0.7279 0.065 Uiso 0.46(3) 1 calc R U P A 2
C5E C 0.7713(19) 0.9092(18) 0.7444(18) 0.068(10) Uani 0.46(3) 1 d . U P A 2
H5EA H 0.8146 0.9351 0.7484 0.103 Uiso 0.46(3) 1 calc R U P A 2
H5EB H 0.7478 0.9296 0.7793 0.103 Uiso 0.46(3) 1 calc R U P A 2
H5EC H 0.7390 0.9108 0.6901 0.103 Uiso 0.46(3) 1 calc R U P A 2

loop_
_atom_site_aniso_label
_atom_site_aniso_U_11
_atom_site_aniso_U_22
_atom_site_aniso_U_33
_atom_site_aniso_U_23
_atom_site_aniso_U_13
_atom_site_aniso_U_12
Co1 0.0164(6) 0.0166(6) 0.0267(8) 0.0019(6) 0.0069(5) 0.0001(5)
O1A 0.024(3) 0.048(4) 0.028(4) -0.004(3) 0.004(3) -0.005(3)
O2A 0.019(3) 0.034(3) 0.058(5) 0.002(3) 0.013(3) -0.003(3)
C1A 0.023(4) 0.020(4) 0.053(7) 0.003(4) 0.013(4) 0.003(4)
C2A 0.019(4) 0.036(5) 0.024(5) -0.003(4) 0.006(4) -0.004(3)
C3A 0.036(4) 0.079(6) 0.010(4) -0.001(4) 0.006(4) -0.010(4)
C4A 0.028(4) 0.094(9) 0.022(5) 0.009(5) 0.014(4) -0.022(5)
C5A 0.018(4) 0.037(5) 0.027(5) -0.001(4) 0.005(4) -0.002(4)
C6A 0.026(4) 0.045(6) 0.026(5) -0.002(4) 0.008(4) -0.008(4)
C7A 0.028(4) 0.034(5) 0.039(6) -0.009(4) 0.022(4) -0.005(4)
C8A 0.020(4) 0.041(5) 0.011(4) -0.007(4) 0.003(3) -0.004(4)
C9A 0.023(4) 0.039(4) 0.008(4) -0.003(3) 0.006(3) -0.003(3)
C10A 0.019(4) 0.035(5) 0.030(5) -0.007(4) 0.009(4) 0.001(3)
C11A 0.034(5) 0.043(5) 0.021(5) -0.007(4) 0.008(4) -0.008(4)
C12A 0.022(4) 0.040(5) 0.045(6) -0.003(5) 0.011(4) 0.000(4)
O1B 0.035(3) 0.015(3) 0.049(4) 0.008(3) 0.016(3) 0.000(2)
O2B 0.054(4) 0.018(3) 0.047(4) 0.003(3) 0.025(3) -0.004(3)
C1B 0.016(5) 0.017(6) 0.049(9) 0.000 0.006(6) 0.000
C2B 0.035(6) 0.018(6) 0.020(6) 0.000 0.015(5) 0.000
C3B 0.044(5) 0.020(4) 0.036(6) 0.006(4) 0.014(4) 0.001(4)
C4B 0.052(5) 0.018(4) 0.037(6) 0.002(4) 0.025(5) 0.003(4)
C5B 0.032(6) 0.019(6) 0.038(8) 0.000 0.013(6) 0.000
C6B 0.034(5) 0.019(5) 0.021(5) 0.000 0.015(4) 0.000
C7B 0.036(4) 0.027(4) 0.014(4) -0.002(3) 0.013(3) 0.001(3)
C8B 0.031(4) 0.023(4) 0.025(5) -0.003(4) 0.007(4) -0.003(4)
C9B 0.028(6) 0.015(6) 0.051(9) 0.000 0.017(6) 0.000
C10B 0.039(5) 0.022(4) 0.036(5) -0.001(4) 0.016(4) 0.007(4)
C11B 0.030(5) 0.021(4) 0.054(6) -0.004(4) 0.006(4) -0.003(4)
C12B 0.025(6) 0.016(6) 0.046(8) 0.000 0.010(6) 0.000
C13B 0.051(6) 0.022(5) 0.052(7) 0.006(5) 0.030(5) -0.001(4)
C14B 0.043(5) 0.021(4) 0.048(6) 0.000(4) 0.016(5) -0.001(4)
C15B 0.021(6) 0.022(6) 0.049(9) 0.000 0.012(6) 0.000
C16B 0.015(5) 0.021(6) 0.062(10) 0.000 0.011(6) 0.000
O1C 0.026(3) 0.033(3) 0.038(4) 0.006(3) 0.010(3) 0.006(3)
N1C 0.028(4) 0.038(5) 0.038(5) 0.003(4) 0.011(3) 0.006(3)
C1C 0.032(5) 0.030(5) 0.039(6) 0.014(4) 0.014(4) 0.008(4)
C2C 0.041(5) 0.038(6) 0.049(6) 0.017(5) 0.023(5) 0.007(4)
C3C 0.051(6) 0.047(6) 0.056(7) -0.007(6) 0.020(6) -0.009(5)
C4C 0.030(5) 0.068(7) 0.052(7) -0.003(6) 0.020(5) 0.009(5)
C5C 0.056(8) 0.124(13) 0.125(14) -0.052(11) 0.047(9) 0.008(8)
O1D 0.094(7) 0.046(5) 0.071(6) -0.007(4) 0.022(5) -0.030(4)
N1D 0.101(9) 0.048(6) 0.069(8) -0.003(6) 0.021(7) -0.022(6)
C1D 0.053(7) 0.044(7) 0.080(10) -0.001(7) 0.030(7) -0.012(5)
C2D 0.169(17) 0.106(14) 0.084(13) -0.002(11) 0.055(11) -0.029(13)
C3D 0.25(2) 0.104(16) 0.108(17) 0.012(13) -0.031(17) -0.038(17)
C4D 0.051(9) 0.038(9) 0.044(9) -0.002(7) 0.017(7) -0.004(7)
C5D 0.069(13) 0.054(14) 0.057(13) 0.005(11) 0.036(11) -0.010(11)
C4E 0.055(11) 0.062(12) 0.051(11) -0.010(8) 0.026(8) 0.002(8)
C5E 0.084(17) 0.075(17) 0.044(14) -0.003(13) 0.018(13) -0.006(14)

loop_
_atom_type_symbol
_atom_type_description
_atom_type_scat_dispersion_real
_atom_type_scat_dispersion_imag
_atom_type_scat_source
C C 0.0181 0.0091 'International Tables Vol C Tables 4.2.6.8 and 6.1.1.4'
H H 0.0000 0.0000 'International Tables Vol C Tables 4.2.6.8 and 6.1.1.4'
N N 0.0311 0.0180 'International Tables Vol C Tables 4.2.6.8 and 6.1.1.4'
O O 0.0492 0.0322 'International Tables Vol C Tables 4.2.6.8 and 6.1.1.4'
Co Co -2.3653 3.6143 'International Tables Vol C Tables 4.2.6.8 and 6.1.1.4'

loop_
_geom_angle_atom_site_label_1
_geom_angle_atom_site_label_2
_geom_angle_atom_site_label_3
_geom_angle
_geom_angle_site_symmetry_1
_geom_angle_site_symmetry_3
O2A Co1 O2B 89.6(3) 2_756 2_746
O2A Co1 O1C 103.7(3) 2_756 .
O2B Co1 O1C 94.3(3) 2_746 .
O2A Co1 O1B 92.6(2) 2_756 .
O2B Co1 O1B 163.1(3) 2_746 .
O1C Co1 O1B 101.5(3) . .
O2A Co1 O1A 162.9(3) 2_756 .
O2B Co1 O1A 85.6(3) 2_746 .
O1C Co1 O1A 92.9(2) . .
O1B Co1 O1A 87.5(2) . .
O2A Co1 Co1 84.3(2) 2_756 2_756
O2B Co1 Co1 82.03(19) 2_746 2_756
O1C Co1 Co1 171.19(18) . 2_756
O1B Co1 Co1 81.52(19) . 2_756
O1A Co1 Co1 78.85(18) . 2_756
C1A O1A Co1 126.5(5) . .
C1A O2A Co1 122.9(6) . 2_756
O1A C1A O2A 126.5(8) . .
O1A C1A C2A 117.3(8) . .
O2A C1A C2A 116.1(8) . .
C7A C2A C3A 118.8(8) . .
C7A C2A C1A 120.6(8) . .
C3A C2A C1A 120.6(8) . .
C4A C3A C2A 121.3(8) . .
C4A C3A H3AA 119.4 . .
C2A C3A H3AA 119.4 . .
C3A C4A C5A 120.5(8) . .
C3A C4A H4AA 119.8 . .
C5A C4A H4AA 119.8 . .
C6A C5A C4A 118.1(7) . .
C6A C5A C8A 121.9(8) . .
C4A C5A C8A 119.9(7) . .
C5A C6A C7A 121.0(8) . .
C5A C6A H6AA 119.5 . .
C7A C6A H6AA 119.5 . .
C2A C7A C6A 120.2(8) . .
C2A C7A H7AA 119.9 . .
C6A C7A H7AA 119.9 . .
C9A C8A C10A 121.5(7) . .
C9A C8A C5A 119.4(8) . .
C10A C8A C5A 119.1(7) . .
C8A C9A C10A 119.4(8) . 5_656
C8A C9A C11A 121.1(7) . .
C10A C9A C11A 119.4(7) 5_656 .
C8A C10A C9A 119.0(7) . 5_656
C8A C10A C12A 121.4(7) . .
C9A C10A C12A 119.5(8) 5_656 .
C9A C11A H11A 109.5 . .
C9A C11A H11B 109.5 . .
H11A C11A H11B 109.5 . .
C9A C11A H11C 109.5 . .
H11A C11A H11C 109.5 . .
H11B C11A H11C 109.5 . .
C10A C12A H12A 109.5 . .
C10A C12A H12B 109.5 . .
H12A C12A H12B 109.5 . .
C10A C12A H12C 109.5 . .
H12A C12A H12C 109.5 . .
H12B C12A H12C 109.5 . .
C1B O1B Co1 124.1(6) . .
C16B O2B Co1 123.6(7) . 2_766
O1B C1B O1B 127.2(11) . 2_756
O1B C1B C2B 116.4(5) . .
O1B C1B C2B 116.4(5) 2_756 .
C3B C2B C3B 119.4(11) . 2_756
C3B C2B C1B 120.3(5) . .
C3B C2B C1B 120.3(5) 2_756 .
C2B C3B C4B 120.9(9) . .
C2B C3B H3BA 119.5 . .
C4B C3B H3BA 119.5 . .
C5B C4B C3B 119.7(9) . .
C5B C4B H4BA 120.1 . .
C3B C4B H4BA 120.1 . .
C4B C5B C4B 119.3(11) 2_756 .
C4B C5B C6B 120.4(6) 2_756 .
C4B C5B C6B 120.4(6) . .
C7B C6B C7B 119.3(10) 2_756 .
C7B C6B C5B 120.4(5) 2_756 .
C7B C6B C5B 120.4(5) . .
C8B C7B C6B 120.7(8) . .
C8B C7B C10B 119.9(7) . .
C6B C7B C10B 119.3(8) . .
C7B C8B C9B 118.9(8) . .
C7B C8B C11B 120.0(7) . .
C9B C8B C11B 121.1(8) . .
C8B C9B C8B 121.5(11) . 2_756
C8B C9B C12B 119.3(5) . .
C8B C9B C12B 119.3(5) 2_756 .
C7B C10B H10B 109.5 . .
C7B C10B H10C 109.5 . .
H10B C10B H10C 109.5 . .
C7B C10B H10D 109.5 . .
H10B C10B H10D 109.5 . .
H10C C10B H10D 109.5 . .
C8B C11B H11D 109.5 . .
C8B C11B H11E 109.5 . .
H11D C11B H11E 109.5 . .
C8B C11B H11F 109.5 . .
H11D C11B H11F 109.5 . .
H11E C11B H11F 109.5 . .
C13B C12B C13B 118.3(11) 2_756 .
C13B C12B C9B 120.8(6) 2_756 .
C13B C12B C9B 120.8(6) . .
C12B C13B C14B 121.4(9) . .
C12B C13B H13A 119.3 . .
C14B C13B H13A 119.3 . .
C15B C14B C13B 119.8(10) . .
C15B C14B H14A 120.1 . .
C13B C14B H14A 120.1 . .
C14B C15B C14B 119.2(12) 2_756 .
C14B C15B C16B 120.4(6) 2_756 .
C14B C15B C16B 120.4(6) . .
O2B C16B O2B 128.7(11) 2_756 .
O2B C16B C15B 115.6(6) 2_756 .
O2B C16B C15B 115.6(6) . .
C1C O1C Co1 122.9(6) . .
C1C N1C C2C 120.9(7) . .
C1C N1C C4C 120.2(8) . .
C2C N1C C4C 118.9(8) . .
O1C C1C N1C 121.6(8) . .
O1C C1C H1CA 119.2 . .
N1C C1C H1CA 119.2 . .
N1C C2C C3C 110.1(9) . .
N1C C2C H2CA 109.6 . .
C3C C2C H2CA 109.6 . .
N1C C2C H2CB 109.6 . .
C3C C2C H2CB 109.6 . .
H2CA C2C H2CB 108.1 . .
C2C C3C H3CA 109.5 . .
C2C C3C H3CB 109.5 . .
H3CA C3C H3CB 109.5 . .
C2C C3C H3CC 109.5 . .
H3CA C3C H3CC 109.5 . .
H3CB C3C H3CC 109.5 . .
N1C C4C C5C 112.1(9) . .
N1C C4C H4CA 109.2 . .
C5C C4C H4CA 109.2 . .
N1C C4C H4CB 109.2 . .
C5C C4C H4CB 109.2 . .
H4CA C4C H4CB 107.9 . .
C4C C5C H5CA 109.5 . .
C4C C5C H5CB 109.5 . .
H5CA C5C H5CB 109.5 . .
C4C C5C H5CC 109.5 . .
H5CA C5C H5CC 109.5 . .
H5CB C5C H5CC 109.5 . .
C1D N1D C4D 117.0(13) . .
C1D N1D C2D 122.8(12) . .
C4D N1D C2D 115.7(13) . .
C1D N1D C4E 113.4(14) . .
C2D N1D C4E 116.1(15) . .
O1D C1D N1D 127.1(11) . .
O1D C1D H1D 116.5 . .
N1D C1D H1D 116.5 . .
C3D C2D N1D 108.0(17) . .
C3D C2D H2DA 110.1 . .
N1D C2D H2DA 110.1 . .
C3D C2D H2DB 110.1 . .
N1D C2D H2DB 110.1 . .
H2DA C2D H2DB 108.4 . .
C2D C3D H3DA 109.5 . .
C2D C3D H3DB 109.5 . .
H3DA C3D H3DB 109.5 . .
C2D C3D H3DC 109.5 . .
H3DA C3D H3DC 109.5 . .
H3DB C3D H3DC 109.5 . .
N1D C4D C5D 106.2(17) . .
N1D C4D H4DA 110.5 . .
C5D C4D H4DA 110.5 . .
N1D C4D H4DB 110.5 . .
C5D C4D H4DB 110.5 . .
H4DA C4D H4DB 108.7 . .
C4D C5D H5DA 109.5 . .
C4D C5D H5DB 109.5 . .
H5DA C5D H5DB 109.5 . .
C4D C5D H5DC 109.5 . .
H5DA C5D H5DC 109.5 . .
H5DB C5D H5DC 109.5 . .
C5E C4E N1D 106(2) . .
C5E C4E H4EA 110.6 . .
N1D C4E H4EA 110.6 . .
C5E C4E H4EB 110.6 . .
N1D C4E H4EB 110.6 . .
H4EA C4E H4EB 108.8 . .
C4E C5E H5EA 109.5 . .
C4E C5E H5EB 109.5 . .
H5EA C5E H5EB 109.5 . .
C4E C5E H5EC 109.5 . .
H5EA C5E H5EC 109.5 . .
H5EB C5E H5EC 109.5 . .

loop_
_geom_bond_atom_site_label_1
_geom_bond_atom_site_label_2
_geom_bond_distance
_geom_bond_site_symmetry_2
Co1 O2A 2.008(5) 2_756
Co1 O2B 2.014(6) 2_746
Co1 O1C 2.015(6) .
Co1 O1B 2.015(6) .
Co1 O1A 2.081(6) .
Co1 Co1 2.821(3) 2_756
O1A C1A 1.245(11) .
O2A C1A 1.246(11) .
O2A Co1 2.008(5) 2_756
C1A C2A 1.520(11) .
C2A C7A 1.376(12) .
C2A C3A 1.381(12) .
C3A C4A 1.372(12) .
C3A H3AA 0.9500 .
C4A C5A 1.390(12) .
C4A H4AA 0.9500 .
C5A C6A 1.383(12) .
C5A C8A 1.505(10) .
C6A C7A 1.390(11) .
C6A H6AA 0.9500 .
C7A H7AA 0.9500 .
C8A C9A 1.393(11) .
C8A C10A 1.394(12) .
C9A C10A 1.408(11) 5_656
C9A C11A 1.494(12) .
C10A C9A 1.408(11) 5_656
C10A C12A 1.513(11) .
C11A H11A 0.9800 .
C11A H11B 0.9800 .
C11A H11C 0.9800 .
C12A H12A 0.9800 .
C12A H12B 0.9800 .
C12A H12C 0.9800 .
O1B C1B 1.254(8) .
O2B C16B 1.255(8) .
O2B Co1 2.014(6) 2_766
C1B O1B 1.254(8) 2_756
C1B C2B 1.520(15) .
C2B C3B 1.365(11) .
C2B C3B 1.365(11) 2_756
C3B C4B 1.390(12) .
C3B H3BA 0.9500 .
C4B C5B 1.384(10) .
C4B H4BA 0.9500 .
C5B C4B 1.384(10) 2_756
C5B C6B 1.479(16) .
C6B C7B 1.410(10) 2_756
C6B C7B 1.410(10) .
C7B C8B 1.388(11) .
C7B C10B 1.526(11) .
C8B C9B 1.405(10) .
C8B C11B 1.519(11) .
C9B C8B 1.405(10) 2_756
C9B C12B 1.502(15) .
C10B H10B 0.9800 .
C10B H10C 0.9800 .
C10B H10D 0.9800 .
C11B H11D 0.9800 .
C11B H11E 0.9800 .
C11B H11F 0.9800 .
C12B C13B 1.373(11) 2_756
C12B C13B 1.373(11) .
C13B C14B 1.386(12) .
C13B H13A 0.9500 .
C14B C15B 1.383(11) .
C14B H14A 0.9500 .
C15B C14B 1.383(11) 2_756
C15B C16B 1.527(16) .
C16B O2B 1.255(8) 2_756
O1C C1C 1.254(10) .
N1C C1C 1.321(11) .
N1C C2C 1.464(11) .
N1C C4C 1.483(11) .
C1C H1CA 0.9500 .
C2C C3C 1.524(14) .
C2C H2CA 0.9900 .
C2C H2CB 0.9900 .
C3C H3CA 0.9800 .
C3C H3CB 0.9800 .
C3C H3CC 0.9800 .
C4C C5C 1.485(18) .
C4C H4CA 0.9900 .
C4C H4CB 0.9900 .
C5C H5CA 0.9800 .
C5C H5CB 0.9800 .
C5C H5CC 0.9800 .
O1D C1D 1.214(15) .
N1D C1D 1.302(16) .
N1D C4D 1.43(2) .
N1D C2D 1.53(2) .
N1D C4E 1.66(3) .
C1D H1D 0.9500 .
C2D C3D 1.51(3) .
C2D H2DA 0.9900 .
C2D H2DB 0.9900 .
C3D H3DA 0.9800 .
C3D H3DB 0.9800 .
C3D H3DC 0.9800 .
C4D C5D 1.51(3) .
C4D H4DA 0.9900 .
C4D H4DB 0.9900 .
C5D H5DA 0.9800 .
C5D H5DB 0.9800 .
C5D H5DC 0.9800 .
C4E C5E 1.49(5) .
C4E H4EA 0.9900 .
C4E H4EB 0.9900 .
C5E H5EA 0.9800 .
C5E H5EB 0.9800 .
C5E H5EC 0.9800 .
